data_2014197
loop_
_publ_author_name
'Jacek Zaleski'
'Grzegorz Spaleniak'
'Kyzio\/l, Janusz B.'

_publ_section_title
;
 <i>N</i>-(3<i>H</i>-Thiazol-2-ylidene)nitramine and
 <i>N</i>-methyl-<i>N</i>-(thiazol-2-yl)nitramine
;
_journal_issue 9
_journal_name_full 'Acta Crystallographica Section C'
_journal_page_first o627
_journal_page_last o629
_journal_paper_doi 10.1107/S0108270104001428
_journal_volume 60
_journal_year 2004
_chemical_formula_iupac 'C3 H3 N3 O2 S'
_chemical_formula_moiety 'C3 H3 N3 O2 S'
_chemical_formula_sum 'C3 H3 N3 O2 S'
_chemical_formula_weight 145.14
_chemical_name_systematic ?
_space_group_IT_number 13
_symmetry_cell_setting monoclinic
_symmetry_space_group_name_Hall '-P 2yc'
_symmetry_space_group_name_H-M 'P 1 2/c 1'
_atom_sites_solution_hydrogens geom
_atom_sites_solution_primary direct
_atom_sites_solution_secondary difmap
_audit_creation_method SHELXL-97
_cell_angle_alpha 90.00
_cell_angle_beta 114.57(2)
_cell_angle_gamma 90.00
_cell_formula_units_Z 8
_cell_length_a 18.737(3)
_cell_length_b 3.7270(10)
_cell_length_c 16.617(2)
_cell_measurement_reflns_used 2459
_cell_measurement_temperature 100(2)
_cell_measurement_theta_max 27.6
_cell_measurement_theta_min 3.5
_cell_volume 1055.3(4)
_computing_cell_refinement 'CrysAlis RED'
_computing_data_collection 'CrysAlis CCD (Oxford Diffraction, 2002)'
_computing_data_reduction 'CrysAlis RED (Oxford Diffraction, 2002)'
_computing_molecular_graphics 'PLATON (Spek, 2003)'
_computing_publication_material SHELXL97
_computing_structure_refinement 'SHELXL97 (Sheldrick, 1997)'
_computing_structure_solution 'SHELXS97 (Sheldrick, 1997)'
_diffrn_ambient_temperature 100(2)
_diffrn_detector_area_resol_mean '1024 x 1024 with blocks 2 x 2'
_diffrn_measured_fraction_theta_full 0.988
_diffrn_measured_fraction_theta_max 0.914
_diffrn_measurement_device_type Xcalibur
_diffrn_measurement_method \w
_diffrn_radiation_monochromator graphite
_diffrn_radiation_source 'fine-focus sealed tube'
_diffrn_radiation_type MoK\a
_diffrn_radiation_wavelength 0.71073
_diffrn_reflns_av_R_equivalents 0.0399
_diffrn_reflns_av_sigmaI/netI 0.0494
_diffrn_reflns_limit_h_max 23
_diffrn_reflns_limit_h_min -26
_diffrn_reflns_limit_k_max 3
_diffrn_reflns_limit_k_min -5
_diffrn_reflns_limit_l_max 23
_diffrn_reflns_limit_l_min -22
_diffrn_reflns_number 7430
_diffrn_reflns_theta_full 27.50
_diffrn_reflns_theta_max 29.7
_diffrn_reflns_theta_min 3.4
_diffrn_standards_decay_% 0
_diffrn_standards_interval_count 0
_diffrn_standards_interval_time 0
_diffrn_standards_number 0
_exptl_absorpt_coefficient_mu 0.525
_exptl_absorpt_correction_type none
_exptl_crystal_colour white
_exptl_crystal_density_diffrn 1.827
_exptl_crystal_density_method 'not measured'
_exptl_crystal_description irregular
_exptl_crystal_F_000 592
_exptl_crystal_size_max 0.3
_exptl_crystal_size_mid 0.3
_exptl_crystal_size_min 0.2
_refine_diff_density_max 0.519
_refine_diff_density_min -0.385
_refine_ls_extinction_method none
_refine_ls_goodness_of_fit_ref 1.041
_refine_ls_hydrogen_treatment constr
_refine_ls_matrix_type full
_refine_ls_number_parameters 163
_refine_ls_number_reflns 2740
_refine_ls_number_restraints 0
_refine_ls_restrained_S_all 1.041
_refine_ls_R_factor_all 0.0536
_refine_ls_R_factor_gt 0.0326
_refine_ls_shift/su_max 0.000
_refine_ls_shift/su_mean 0.000
_refine_ls_structure_factor_coef Fsqd
_refine_ls_weighting_details 'calc w = 1/[\s^2^(Fo^2^)+(0.0449P)^2^] where P = (Fo^2^+2Fc^2^)/3'
_refine_ls_weighting_scheme calc
_refine_ls_wR_factor_gt 0.0790
_refine_ls_wR_factor_ref 0.0930
_reflns_number_gt 1915
_reflns_number_total 2740
_reflns_threshold_expression I>2\s(I)
_cod_data_source_file na1637.cif
_cod_data_source_block I
_cod_original_sg_symbol_H-M 'P 2/c'
_cod_database_code 2014197

loop_
_symmetry_equiv_pos_as_xyz
'x, y, z'
'-x, y, -z+1/2'
'-x, -y, -z'
'x, -y, z-1/2'

loop_
_atom_site_label
_atom_site_fract_x
_atom_site_fract_y
_atom_site_fract_z
_atom_site_U_iso_or_equiv
_atom_site_adp_type
_atom_site_calc_flag
_atom_site_refinement_flags
_atom_site_occupancy
_atom_site_disorder_assembly
_atom_site_disorder_group
_atom_site_type_symbol
S1 0.30727(3) 0.99960(13) 0.45518(3) 0.01361(13) Uani d . 1 . . S
C2 0.39426(11) 0.7904(5) 0.47205(12) 0.0126(4) Uani d . 1 . . C
N3 0.43519(9) 0.7149(4) 0.55744(10) 0.0139(3) Uani d . 1 . . N
H3 0.4798 0.6075 0.5770 0.017 Uiso calc R 1 . . H
C4 0.40037(12) 0.8226(5) 0.61216(13) 0.0171(4) Uani d . 1 . . C
H4 0.4226 0.7880 0.6731 0.021 Uiso calc R 1 . . H
C5 0.33115(11) 0.9822(5) 0.56756(13) 0.0160(4) Uani d . 1 . . C
H5 0.2996 1.0729 0.5937 0.019 Uiso calc R 1 . . H
N6 0.42570(9) 0.6901(4) 0.41530(10) 0.0141(3) Uani d . 1 . . N
N7 0.38360(9) 0.7706(4) 0.32978(11) 0.0166(4) Uani d . 1 . . N
O8 0.31882(8) 0.9266(4) 0.30423(9) 0.0193(3) Uani d . 1 . . O
O9 0.41379(9) 0.6832(4) 0.27911(9) 0.0241(4) Uani d . 1 . . O
S1' 0.18949(3) 0.49066(13) 0.15011(3) 0.01294(13) Uani d . 1 . . S
C2' 0.10362(10) 0.2892(5) 0.07853(12) 0.0114(4) Uani d . 1 . . C
N3' 0.06265(9) 0.1717(4) 0.12250(10) 0.0124(3) Uani d . 1 . . N
H3' 0.0184 0.0631 0.0967 0.015 Uiso calc R 1 . . H
C4' 0.09642(11) 0.2372(5) 0.21211(13) 0.0151(4) Uani d . 1 . . C
H4' 0.0741 0.1696 0.2504 0.018 Uiso calc R 1 . . H
C5' 0.16518(11) 0.4094(5) 0.23794(13) 0.0155(4) Uani d . 1 . . C
H5' 0.1960 0.4769 0.2960 0.019 Uiso calc R 1 . . H
N6' 0.07359(9) 0.2316(4) -0.00929(10) 0.0130(3) Uani d . 1 . . N
N7' 0.11444(9) 0.3667(4) -0.05252(11) 0.0147(3) Uani d . 1 . . N
O8' 0.17677(8) 0.5354(4) -0.01257(9) 0.0179(3) Uani d . 1 . . O
O9' 0.08580(8) 0.3145(4) -0.13329(9) 0.0224(3) Uani d . 1 . . O

loop_
_atom_site_aniso_label
_atom_site_aniso_U_11
_atom_site_aniso_U_22
_atom_site_aniso_U_33
_atom_site_aniso_U_12
_atom_site_aniso_U_13
_atom_site_aniso_U_23
S1 0.0107(2) 0.0141(2) 0.0170(3) 0.00138(19) 0.00683(18) 0.0008(2)
C2 0.0120(9) 0.0111(9) 0.0148(10) -0.0023(7) 0.0058(7) -0.0004(7)
N3 0.0096(7) 0.0170(8) 0.0166(9) 0.0009(6) 0.0069(6) 0.0007(7)
C4 0.0229(10) 0.0171(10) 0.0157(10) -0.0022(8) 0.0122(9) 0.0000(8)
C5 0.0151(9) 0.0171(10) 0.0213(10) -0.0021(8) 0.0130(8) -0.0015(9)
N6 0.0127(8) 0.0184(9) 0.0117(8) 0.0028(7) 0.0055(6) 0.0016(7)
N7 0.0172(8) 0.0177(9) 0.0160(9) -0.0006(7) 0.0078(7) 0.0001(7)
O8 0.0129(7) 0.0251(8) 0.0171(7) 0.0054(6) 0.0035(6) 0.0030(6)
O9 0.0272(8) 0.0342(9) 0.0155(7) 0.0043(7) 0.0135(6) -0.0008(7)
S1' 0.0108(2) 0.0142(2) 0.0137(2) -0.00073(19) 0.00488(18) -0.00009(19)
C2' 0.0092(8) 0.0118(9) 0.0148(9) 0.0020(7) 0.0066(7) 0.0001(7)
N3' 0.0093(7) 0.0148(8) 0.0131(8) -0.0003(6) 0.0046(6) 0.0001(7)
C4' 0.0155(9) 0.0172(10) 0.0139(10) 0.0045(8) 0.0075(8) 0.0037(8)
C5' 0.0179(9) 0.0162(10) 0.0105(9) 0.0005(8) 0.0041(8) -0.0009(7)
N6' 0.0115(7) 0.0174(8) 0.0124(8) -0.0022(6) 0.0073(6) 0.0003(7)
N7' 0.0150(8) 0.0166(8) 0.0150(9) 0.0026(7) 0.0087(7) 0.0026(7)
O8' 0.0138(7) 0.0229(8) 0.0194(8) -0.0044(6) 0.0092(6) -0.0018(6)
O9' 0.0256(8) 0.0317(9) 0.0118(7) -0.0020(7) 0.0097(6) -0.0001(6)

loop_
_atom_type_symbol
_atom_type_description
_atom_type_scat_dispersion_real
_atom_type_scat_dispersion_imag
_atom_type_scat_source
C C 0.0033 0.0016 'International Tables Vol C Tables 4.2.6.8 and 6.1.1.4'
H H 0.0000 0.0000 'International Tables Vol C Tables 4.2.6.8 and 6.1.1.4'
N N 0.0061 0.0033 'International Tables Vol C Tables 4.2.6.8 and 6.1.1.4'
O O 0.0106 0.0060 'International Tables Vol C Tables 4.2.6.8 and 6.1.1.4'
S S 0.1246 0.1234 'International Tables Vol C Tables 4.2.6.8 and 6.1.1.4'

loop_
_geom_angle_atom_site_label_1
_geom_angle_atom_site_label_2
_geom_angle_atom_site_label_3
_geom_angle
_geom_angle_publ_flag
C2 S1 C5 90.28(9) y
N3 C2 N6 117.28(17) y
N3 C2 S1 110.84(14) y
N6 C2 S1 131.88(15) y
C2 N3 C4 114.80(16) y
C2 N3 H3 122.6 ?
C4 N3 H3 122.6 ?
C5 C4 N3 112.30(18) ?
C5 C4 H4 123.8 ?
N3 C4 H4 123.8 ?
C4 C5 S1 111.77(15) ?
C4 C5 H5 124.1 ?
S1 C5 H5 124.1 ?
N7 N6 C2 116.17(15) y
O9 N7 O8 123.05(16) y
O9 N7 N6 115.34(16) y
O8 N7 N6 121.61(16) y
C2' S1' C5' 90.47(9) y
N3' C2' N6' 117.72(16) y
N3' C2' S1' 110.44(14) y
N6' C2' S1' 131.84(14) y
C2' N3' C4' 115.08(16) y
C2' N3' H3' 122.5 ?
C4' N3' H3' 122.5 ?
C5' C4' N3' 112.32(17) ?
C5' C4' H4' 123.8 ?
N3' C4' H4' 123.8 ?
C4' C5' S1' 111.69(15) ?
C4' C5' H5' 124.2 ?
S1' C5' H5' 124.2 ?
C2' N6' N7' 116.43(15) y
O9' N7' O8' 123.03(16) y
O9' N7' N6' 115.72(16) y
O8' N7' N6' 121.24(15) y

loop_
_geom_bond_atom_site_label_1
_geom_bond_atom_site_label_2
_geom_bond_site_symmetry_2
_geom_bond_distance
_geom_bond_publ_flag
S1 C2 . 1.721(2) y
S1 C5 . 1.731(2) y
C2 N3 . 1.333(2) y
C2 N6 . 1.356(2) y
N3 C4 . 1.381(2) ?
N3 H3 . 0.8600 ?
C4 C5 . 1.336(3) y
C4 H4 . 0.9300 ?
C5 H5 . 0.9300 ?
N6 N7 . 1.342(2) y
N7 O9 . 1.237(2) y
N7 O8 . 1.250(2) y
S1' C2' . 1.725(2) y
S1' C5' . 1.727(2) y
C2' N3' . 1.335(2) y
C2' N6' . 1.345(2) y
N3' C4' . 1.376(2) ?
N3' H3' . 0.8600 ?
C4' C5' . 1.340(3) y
C4' H4' . 0.9300 ?
C5' H5' . 0.9300 ?
N6' N7' . 1.346(2) y
N7' O9' . 1.236(2) y
N7' O8' . 1.247(2) y

loop_
_geom_hbond_atom_site_label_D
_geom_hbond_atom_site_label_H
_geom_hbond_atom_site_label_A
_geom_hbond_site_symmetry_A
_geom_hbond_distance_DH
_geom_hbond_distance_HA
_geom_hbond_distance_DA
_geom_hbond_angle_DHA
_geom_hbond_publ_flag
N3 H3 N6 3_666 0.86 2.05 2.880(2) 163 y
N3' H3' N6' 3 0.86 2.05 2.885(2) 163 y
C4 H4 O9 4_566 0.93 2.54 3.276(2) 136 y
C4' H4' O9' 4_556 0.93 2.59 3.360(2) 141 y

loop_
_geom_torsion_atom_site_label_1
_geom_torsion_atom_site_label_2
_geom_torsion_atom_site_label_3
_geom_torsion_atom_site_label_4
_geom_torsion
_geom_torsion_publ_flag
C5 S1 C2 N3 0.89(14) ?
C5 S1 C2 N6 179.7(2) ?
N6 C2 N3 C4 -179.91(16) ?
S1 C2 N3 C4 -0.9(2) ?
C2 N3 C4 C5 0.3(2) ?
N3 C4 C5 S1 0.4(2) ?
C2 S1 C5 C4 -0.73(16) ?
N3 C2 N6 N7 -179.69(16) y
S1 C2 N6 N7 1.5(3) y
C2 N6 N7 O9 178.72(16) ?
C2 N6 N7 O8 -0.6(3) ?
C5' S1' C2' N3' -0.58(15) ?
C5' S1' C2' N6' -179.78(19) ?
N6' C2' N3' C4' 179.78(16) ?
S1' C2' N3' C4' 0.4(2) ?
C2' N3' C4' C5' 0.0(2) ?
N3' C4' C5' S1' -0.4(2) ?
C2' S1' C5' C4' 0.59(16) ?
N3' C2' N6' N7' 177.19(15) y
S1' C2' N6' N7' -3.7(3) y
C2' N6' N7' O9' -179.38(16) ?
C2' N6' N7' O8' 0.1(3) ?

loop_
_cod_related_entry_id
_cod_related_entry_database
_cod_related_entry_code
1 ChemSpider 10447004
